data_7226097
loop_
_publ_author_name
'Kerr, Hannah E.'
'Mason, Helen E.'
'Sparkes, Hazel A.'
'Hodgkinson, Paul'

_publ_section_title
;
 Testing the limits of NMR crystallography: the case of caffeine--citric
 acid hydrate
;
_journal_issue 35
_journal_name_full CrystEngComm
_journal_page_first 6700
_journal_paper_doi 10.1039/C6CE01453D
_journal_volume 18
_journal_year 2016
_chemical_formula_moiety '2(C6 H8 O7), C8 H10 N4 O2, 2(H2 O)'
_chemical_formula_sum 'C20 H30 N4 O18'
_chemical_formula_weight 614.48
_chemical_name_systematic
;
 ?
;
_space_group_crystal_system monoclinic
_space_group_IT_number 15
_space_group_name_Hall '-C 2yc'
_space_group_name_H-M_alt 'C 1 2/c 1'
_symmetry_space_group_name_Hall '-C 2yc'
_symmetry_space_group_name_H-M 'C 1 2/c 1'
_atom_sites_solution_hydrogens mixed
_atom_sites_solution_primary direct
_audit_creation_date 2016-03-30
_audit_creation_method
;
Olex2 1.2
(compiled 2016.02.19 svn.r3266 for OlexSys, GUI svn.r5155)
;
_audit_update_record
;
2016-03-30 deposited with the CCDC.
2016-07-25 downloaded from the CCDC.
;
_cell_angle_alpha 90
_cell_angle_beta 90.525(3)
_cell_angle_gamma 90
_cell_formula_units_Z 4
_cell_length_a 16.7407(6)
_cell_length_b 9.5561(3)
_cell_length_c 16.5918(6)
_cell_measurement_reflns_used 4388
_cell_measurement_temperature 120(2)
_cell_measurement_theta_max 30.3410
_cell_measurement_theta_min 3.4430
_cell_volume 2654.18(16)
_computing_cell_refinement
;
CrysAlisPro, Agilent Technologies,
Version 1.171.36.24 (release 03-12-2012 CrysAlis171 .NET)
(compiled Dec  3 2012,18:21:49)
;
_computing_data_collection
;
CrysAlisPro, Agilent Technologies,
Version 1.171.36.24 (release 03-12-2012 CrysAlis171 .NET)
(compiled Dec  3 2012,18:21:49)
;
_computing_data_reduction
;
CrysAlisPro, Agilent Technologies,
Version 1.171.36.24 (release 03-12-2012 CrysAlis171 .NET)
(compiled Dec  3 2012,18:21:49)
;
_computing_molecular_graphics 'Olex2 (Dolomanov et al., 2009)'
_computing_publication_material 'Olex2 (Dolomanov et al., 2009)'
_computing_structure_refinement 'ShelXL (Sheldrick, 2015)'
_computing_structure_solution 'ShelXS-1997 (Sheldrick, 2008)'
_diffrn_ambient_temperature 120(2)
_diffrn_detector_area_resol_mean 16.1511
_diffrn_measured_fraction_theta_full 0.999
_diffrn_measured_fraction_theta_max 0.924
_diffrn_measurement_details
;
  1 omega  -43.00   51.00   1.0000   30.0000
omega____ theta____ kappa____ phi______ frames
    -      -21.7468   38.0000  -30.0000 94

  2 omega  -89.00  -32.00   1.0000   30.0000
omega____ theta____ kappa____ phi______ frames
    -      -21.7468  -57.0000   90.0000 57

  3 omega  -85.00    3.00   1.0000   30.0000
omega____ theta____ kappa____ phi______ frames
    -      -21.7468  -79.0000 -167.0000 88

  4 omega   -1.00   45.00   1.0000   30.0000
omega____ theta____ kappa____ phi______ frames
    -      -21.7468   57.0000    0.0000 46

  5 omega   29.00   65.00   1.0000   30.0000
omega____ theta____ kappa____ phi______ frames
    -       22.5281 -100.0000  -30.0000 36

  6 omega   -2.00   61.00   1.0000   30.0000
omega____ theta____ kappa____ phi______ frames
    -       22.5281  -19.0000  150.0000 63

  7 omega   22.00   65.00   1.0000   30.0000
omega____ theta____ kappa____ phi______ frames
    -       22.5281 -100.0000  120.0000 43

  8 omega   20.00   73.00   1.0000   30.0000
omega____ theta____ kappa____ phi______ frames
    -       22.5281   57.0000   60.0000 53
;
_diffrn_measurement_device_type 'Xcalibur, Sapphire3, Gemini ultra'
_diffrn_measurement_method '\w scans'
_diffrn_orient_matrix_UB_11 -0.0136828500
_diffrn_orient_matrix_UB_12 -0.0052391500
_diffrn_orient_matrix_UB_13 0.0402242000
_diffrn_orient_matrix_UB_21 -0.0347783500
_diffrn_orient_matrix_UB_22 -0.0351612500
_diffrn_orient_matrix_UB_23 -0.0138613000
_diffrn_orient_matrix_UB_31 0.0199591500
_diffrn_orient_matrix_UB_32 -0.0651399500
_diffrn_orient_matrix_UB_33 0.0043187000
_diffrn_radiation_monochromator graphite
_diffrn_radiation_type MoK\a
_diffrn_radiation_wavelength 0.71073
_diffrn_reflns_av_R_equivalents 0.0531
_diffrn_reflns_av_unetI/netI 0.0515
_diffrn_reflns_Laue_measured_fraction_full 0.999
_diffrn_reflns_Laue_measured_fraction_max 0.924
_diffrn_reflns_limit_h_max 23
_diffrn_reflns_limit_h_min -23
_diffrn_reflns_limit_k_max 13
_diffrn_reflns_limit_k_min -13
_diffrn_reflns_limit_l_max 23
_diffrn_reflns_limit_l_min -23
_diffrn_reflns_number 13722
_diffrn_reflns_point_group_measured_fraction_full 0.999
_diffrn_reflns_point_group_measured_fraction_max 0.924
_diffrn_reflns_theta_full 25.242
_diffrn_reflns_theta_max 30.633
_diffrn_reflns_theta_min 2.739
_diffrn_source 'Enhance (Mo) X-ray Source'
_exptl_absorpt_coefficient_mu 0.137
_exptl_absorpt_correction_T_max 1.00000
_exptl_absorpt_correction_T_min 0.83610
_exptl_absorpt_correction_type multi-scan
_exptl_absorpt_process_details
;
CrysAlisPro, Agilent Technologies,
Version 1.171.36.24 (release 03-12-2012 CrysAlis171 .NET)
(compiled Dec  3 2012,18:21:49)
Empirical absorption correction using spherical harmonics,
 implemented in SCALE3 ABSPACK scaling algorithm.
;
_exptl_crystal_colour colourless
_exptl_crystal_colour_primary colourless
_exptl_crystal_density_diffrn 1.538
_exptl_crystal_description block
_exptl_crystal_F_000 1288
_exptl_crystal_size_max 0.44
_exptl_crystal_size_mid 0.29
_exptl_crystal_size_min 0.14
_refine_diff_density_max 0.384
_refine_diff_density_min -0.303
_refine_diff_density_rms 0.058
_refine_ls_extinction_method none
_refine_ls_goodness_of_fit_ref 1.050
_refine_ls_hydrogen_treatment mixed
_refine_ls_matrix_type full
_refine_ls_number_parameters 240
_refine_ls_number_reflns 3787
_refine_ls_number_restraints 1
_refine_ls_restrained_S_all 1.050
_refine_ls_R_factor_all 0.0630
_refine_ls_R_factor_gt 0.0457
_refine_ls_shift/su_max 0.001
_refine_ls_shift/su_mean 0.000
_refine_ls_structure_factor_coef Fsqd
_refine_ls_weighting_details 'w=1/[\s^2^(Fo^2^)+(0.0400P)^2^+1.4915P] where P=(Fo^2^+2Fc^2^)/3'
_refine_ls_weighting_scheme calc
_refine_ls_wR_factor_gt 0.1000
_refine_ls_wR_factor_ref 0.1108
_reflns_Friedel_coverage 0.000
_reflns_number_gt 2984
_reflns_number_total 3787
_reflns_threshold_expression 'I > 2\s(I)'
_cod_data_source_file c6ce01453d2.cif
_cod_data_source_block 13hm091
_cod_depositor_comments 'Adding full bibliography for 7226097.cif.'
_cod_original_cell_volume 2654.17(16)
_cod_database_code 7226097
_shelxl_version_number 2013-4
_chemical_oxdiff_formula 'C22 H26 N5 O5'
_shelx_space_group_comment
;
The symmetry employed for this shelxl refinement is uniquely defined
by the following loop, which should always be used as a source of
symmetry information in preference to the above space-group names.
They are only intended as comments.
;
_reflns_odcompleteness_completeness 99.89
_reflns_odcompleteness_iscentric 1
_reflns_odcompleteness_theta 28.22
_olex2_refinement_description
;
1. Fixed Uiso
 At 1.2 times of:
  All C(H) groups, All C(H,H) groups
 At 1.5 times of:
  All C(H,H,H) groups
2. Restrained distances
 O5-H5
 0.9 with sigma of 0.01
3. Others
 Fixed Sof: O10(0.5) N2(0.5) N3(0.5) C11(0.5) H11(0.5) C12(0.5) H12A(0.5)
 H12B(0.5) H12C(0.5)
4.a Secondary CH2 refined with riding coordinates:
 C2(H2A,H2B), C4(H4A,H4B)
4.b Aromatic/amide H refined with riding coordinates:
 C11(H11)
4.c Idealised Me refined as rotating group:
 C10(H10A,H10B,H10C), C12(H12A,H12B,H12C)
;
_olex2_submission_special_instructions 'No special instructions were received'

loop_
_space_group_symop_operation_xyz
'x, y, z'
'-x, y, -z+1/2'
'x+1/2, y+1/2, z'
'-x+1/2, y+1/2, -z+1/2'
'-x, -y, -z'
'x, -y, z-1/2'
'-x+1/2, -y+1/2, -z'
'x+1/2, -y+1/2, z-1/2'

loop_
_atom_site_label
_atom_site_type_symbol
_atom_site_fract_x
_atom_site_fract_y
_atom_site_fract_z
_atom_site_U_iso_or_equiv
_atom_site_adp_type
_atom_site_occupancy
_atom_site_site_symmetry_order
_atom_site_calc_flag
_atom_site_refinement_flags_posn
_atom_site_refinement_flags_adp
_atom_site_refinement_flags_occupancy
_atom_site_disorder_assembly
_atom_site_disorder_group
O2 O 0.37748(7) 0.34608(11) 0.37754(6) 0.0241(3) Uani 1 1 d . . . . .
O3 O 0.41641(7) 0.43554(11) 0.49626(7) 0.0206(2) Uani 1 1 d . . . . .
O4 O 0.45411(6) 0.04782(11) 0.39351(6) 0.0159(2) Uani 1 1 d . . . . .
O5 O 0.29802(7) -0.21118(11) 0.40673(8) 0.0285(3) Uani 1 1 d D . . . .
O6 O 0.41530(7) -0.29232(11) 0.45074(8) 0.0274(3) Uani 1 1 d . . . . .
O7 O 0.24435(6) 0.10577(12) 0.41553(7) 0.0223(2) Uani 1 1 d . . . . .
O8 O 0.31797(6) 0.05926(11) 0.30636(6) 0.0196(2) Uani 1 1 d . . . . .
C1 C 0.39394(8) 0.33202(14) 0.44864(9) 0.0152(3) Uani 1 1 d . . . . .
C2 C 0.38900(9) 0.19472(14) 0.49263(8) 0.0149(3) Uani 1 1 d . . . . .
H2A H 0.3418 0.1966 0.5282 0.018 Uiso 1 1 calc R . . . .
H2B H 0.4371 0.1844 0.5274 0.018 Uiso 1 1 calc R . . . .
C3 C 0.38267(8) 0.06629(13) 0.43692(8) 0.0131(3) Uani 1 1 d . . . . .
C4 C 0.37357(9) -0.06297(14) 0.49187(8) 0.0158(3) Uani 1 1 d . . . . .
H4A H 0.4207 -0.0684 0.5282 0.019 Uiso 1 1 calc R . . . .
H4B H 0.3258 -0.0499 0.5258 0.019 Uiso 1 1 calc R . . . .
C5 C 0.36552(9) -0.20034(14) 0.44719(8) 0.0159(3) Uani 1 1 d . . . . .
C6 C 0.31150(8) 0.07806(13) 0.37842(9) 0.0146(3) Uani 1 1 d . . . . .
O9 O 0.5000 0.80305(14) 0.7500 0.0261(4) Uani 1 2 d S T P . .
N1 N 0.43998(8) 0.59999(12) 0.71173(7) 0.0175(3) Uani 1 1 d . . . . .
C7 C 0.5000 0.6738(2) 0.7500 0.0184(4) Uani 1 2 d S T P . .
C8 C 0.43631(9) 0.45586(14) 0.71303(8) 0.0147(3) Uani 1 1 d . . . . .
C9 C 0.5000 0.38705(19) 0.7500 0.0135(4) Uani 1 2 d S T P A .
C10 C 0.37434(12) 0.67831(18) 0.67333(11) 0.0315(4) Uani 1 1 d . . . . .
H10A H 0.3266 0.6720 0.7068 0.047 Uiso 1 1 calc GR . . . .
H10B H 0.3628 0.6385 0.6200 0.047 Uiso 1 1 calc GR . . . .
H10C H 0.3898 0.7766 0.6675 0.047 Uiso 1 1 calc GR . . . .
O10 O 0.3754(5) 0.4007(5) 0.6805(5) 0.0223(11) Uani 0.5 1 d . . . A -2
N2 N 0.3836(6) 0.3613(6) 0.6864(6) 0.0179(11) Uani 0.5 1 d . . . A -1
N3 N 0.4860(2) 0.2455(2) 0.7438(4) 0.0157(9) Uani 0.5 1 d . . . A -1
C11 C 0.41535(17) 0.2367(3) 0.70560(17) 0.0171(6) Uani 0.5 1 d . . . A -1
H11 H 0.3901 0.1502 0.6933 0.021 Uiso 0.5 1 calc R . . A -1
C12 C 0.53833(19) 0.1331(3) 0.77039(18) 0.0191(6) Uani 0.5 1 d . . . A -1
H12A H 0.5891 0.1390 0.7417 0.029 Uiso 0.5 1 calc GR . . A -1
H12B H 0.5129 0.0428 0.7590 0.029 Uiso 0.5 1 calc GR . . A -1
H12C H 0.5482 0.1417 0.8285 0.029 Uiso 0.5 1 calc GR . . A -1
O1 O 0.26331(8) 0.55034(12) 0.34092(7) 0.0227(2) Uani 1 1 d . . . . .
H4 H 0.4510(13) 0.093(2) 0.3519(12) 0.031(5) Uiso 1 1 d . . . . .
H7 H 0.2022(16) 0.108(2) 0.3791(15) 0.053(7) Uiso 1 1 d . . . . .
H1A H 0.2459(13) 0.551(2) 0.2912(14) 0.035(6) Uiso 1 1 d . . . . .
H1B H 0.2989(14) 0.485(2) 0.3440(13) 0.037(6) Uiso 1 1 d . . . . .
H5 H 0.2926(17) -0.2960(15) 0.3824(14) 0.069(8) Uiso 1 1 d D . . . .
H3 H 0.4164(14) 0.509(2) 0.4696(14) 0.047(7) Uiso 1 1 d . . . . .

loop_
_atom_site_aniso_label
_atom_site_aniso_U_11
_atom_site_aniso_U_22
_atom_site_aniso_U_33
_atom_site_aniso_U_23
_atom_site_aniso_U_13
_atom_site_aniso_U_12
O2 0.0367(7) 0.0171(5) 0.0185(5) -0.0007(4) -0.0040(5) 0.0040(5)
O3 0.0249(6) 0.0142(5) 0.0227(6) -0.0016(4) -0.0033(5) -0.0024(4)
O4 0.0130(5) 0.0196(5) 0.0151(5) 0.0009(4) 0.0002(4) 0.0019(4)
O5 0.0274(6) 0.0186(5) 0.0393(7) -0.0083(5) -0.0172(5) 0.0040(5)
O6 0.0217(6) 0.0155(5) 0.0447(7) -0.0041(5) -0.0086(5) 0.0031(4)
O7 0.0121(5) 0.0305(6) 0.0242(6) -0.0105(5) -0.0021(4) 0.0015(4)
O8 0.0189(5) 0.0237(5) 0.0161(5) -0.0020(4) -0.0041(4) 0.0014(4)
C1 0.0117(6) 0.0146(6) 0.0192(7) -0.0030(5) 0.0006(5) 0.0022(5)
C2 0.0156(7) 0.0158(6) 0.0134(6) -0.0028(5) -0.0013(5) -0.0004(5)
C3 0.0116(6) 0.0141(6) 0.0134(6) -0.0005(5) -0.0006(5) 0.0001(5)
C4 0.0173(7) 0.0147(6) 0.0152(7) 0.0000(5) -0.0025(5) -0.0004(5)
C5 0.0158(7) 0.0154(6) 0.0164(7) 0.0024(5) -0.0012(5) -0.0022(5)
C6 0.0140(6) 0.0120(6) 0.0177(7) -0.0020(5) -0.0015(5) -0.0006(5)
O9 0.0394(10) 0.0115(7) 0.0277(8) 0.000 0.0119(7) 0.000
N1 0.0207(6) 0.0143(6) 0.0175(6) 0.0012(4) -0.0028(5) 0.0050(5)
C7 0.0256(11) 0.0144(9) 0.0154(9) 0.000 0.0054(8) 0.000
C8 0.0153(7) 0.0153(6) 0.0135(6) -0.0015(5) 0.0002(5) 0.0001(5)
C9 0.0153(9) 0.0106(8) 0.0145(9) 0.000 -0.0004(7) 0.000
C10 0.0374(10) 0.0309(9) 0.0262(9) 0.0047(7) -0.0048(8) 0.0203(8)
O10 0.019(2) 0.023(3) 0.0246(17) 0.001(2) -0.0073(13) -0.002(2)
N2 0.015(2) 0.021(3) 0.018(2) -0.003(2) -0.0029(16) -0.004(2)
N3 0.018(3) 0.0121(8) 0.017(2) 0.0001(11) 0.002(2) -0.0005(9)
C11 0.0151(13) 0.0197(14) 0.0164(13) -0.0018(10) -0.0027(11) -0.0042(11)
C12 0.0255(16) 0.0121(12) 0.0196(14) 0.0021(10) 0.0000(12) 0.0045(11)
O1 0.0283(6) 0.0205(5) 0.0191(6) -0.0021(4) -0.0087(5) 0.0040(5)

loop_
_atom_type_symbol
_atom_type_description
_atom_type_scat_dispersion_real
_atom_type_scat_dispersion_imag
_atom_type_scat_source
C C 0.0033 0.0016 'International Tables Vol C Tables 4.2.6.8 and 6.1.1.4'
H H 0.0000 0.0000 'International Tables Vol C Tables 4.2.6.8 and 6.1.1.4'
N N 0.0061 0.0033 'International Tables Vol C Tables 4.2.6.8 and 6.1.1.4'
O O 0.0106 0.0060 'International Tables Vol C Tables 4.2.6.8 and 6.1.1.4'

loop_
_geom_angle_atom_site_label_1
_geom_angle_atom_site_label_2
_geom_angle_atom_site_label_3
_geom_angle
_geom_angle_site_symmetry_1
_geom_angle_site_symmetry_3
C1 O3 H3 108.3(16) . .
C3 O4 H4 108.5(15) . .
C5 O5 H5 112.3(18) . .
C6 O7 H7 110.4(15) . .
O2 C1 O3 123.99(13) . .
O2 C1 C2 123.65(13) . .
O3 C1 C2 112.35(12) . .
C1 C2 H2A 108.7 . .
C1 C2 H2B 108.7 . .
C1 C2 C3 114.07(11) . .
H2A C2 H2B 107.6 . .
C3 C2 H2A 108.7 . .
C3 C2 H2B 108.7 . .
O4 C3 C2 110.59(11) . .
O4 C3 C4 106.85(11) . .
O4 C3 C6 110.05(11) . .
C2 C3 C4 106.85(11) . .
C6 C3 C2 111.73(11) . .
C6 C3 C4 110.61(11) . .
C3 C4 H4A 108.7 . .
C3 C4 H4B 108.7 . .
H4A C4 H4B 107.6 . .
C5 C4 C3 114.44(11) . .
C5 C4 H4A 108.7 . .
C5 C4 H4B 108.7 . .
O5 C5 C4 113.03(12) . .
O6 C5 O5 123.75(13) . .
O6 C5 C4 123.18(14) . .
O7 C6 C3 112.42(12) . .
O8 C6 O7 125.12(14) . .
O8 C6 C3 122.42(12) . .
C7 N1 C8 122.46(13) . .
C7 N1 C10 118.56(13) . .
C8 N1 C10 118.82(14) . .
O9 C7 N1 120.80(9) . 2_656
O9 C7 N1 120.80(8) . .
N1 C7 N1 118.40(17) 2_656 .
N1 C8 C9 116.43(13) . .
O10 C8 N1 116.5(2) . .
O10 C8 C9 127.1(2) . .
N2 C8 N1 134.4(3) . .
N2 C8 C9 109.1(3) . .
C8 C9 C8 123.56(17) 2_656 .
N3 C9 C8 128.84(16) . 2_656
N3 C9 C8 107.59(15) . .
N1 C10 H10A 109.5 . .
N1 C10 H10B 109.5 . .
N1 C10 H10C 109.5 . .
H10A C10 H10B 109.5 . .
H10A C10 H10C 109.5 . .
H10B C10 H10C 109.5 . .
C8 N2 C11 105.2(6) . .
C9 N3 C12 127.0(2) . .
C11 N3 C9 104.2(2) . .
C11 N3 C12 128.7(2) . .
N2 C11 H11 123.1 . .
N3 C11 N2 113.8(5) . .
N3 C11 H11 123.1 . .
N3 C12 H12A 109.5 . .
N3 C12 H12B 109.5 . .
N3 C12 H12C 109.5 . .
H12A C12 H12B 109.5 . .
H12A C12 H12C 109.5 . .
H12B C12 H12C 109.5 . .
H1A O1 H1B 106.5(19) . .

loop_
_geom_bond_atom_site_label_1
_geom_bond_atom_site_label_2
_geom_bond_distance
_geom_bond_site_symmetry_2
O2 C1 1.2164(18) .
O3 C1 1.3188(17) .
O3 H3 0.83(2) .
O4 C3 1.4127(16) .
O4 H4 0.82(2) .
O5 C5 1.3133(19) .
O5 H5 0.909(10) .
O6 C5 1.2123(18) .
O7 C6 1.3136(17) .
O7 H7 0.92(3) .
O8 C6 1.2149(17) .
C1 C2 1.5040(19) .
C2 H2A 0.9900 .
C2 H2B 0.9900 .
C2 C3 1.5395(18) .
C3 C4 1.5436(18) .
C3 C6 1.534(2) .
C4 H4A 0.9900 .
C4 H4B 0.9900 .
C4 C5 1.5130(19) .
O9 C7 1.235(2) .
N1 C7 1.3780(16) .
N1 C8 1.3789(18) .
N1 C10 1.470(2) .
C7 N1 1.3780(16) 2_656
C8 C9 1.3905(17) .
C8 O10 1.264(9) .
C8 N2 1.336(10) .
C9 C8 1.3905(17) 2_656
C9 N3 1.377(3) .
C10 H10A 0.9800 .
C10 H10B 0.9800 .
C10 H10C 0.9800 .
N2 C11 1.341(6) .
N3 C11 1.339(4) .
N3 C12 1.452(4) .
C11 H11 0.9500 .
C12 H12A 0.9800 .
C12 H12B 0.9800 .
C12 H12C 0.9800 .
O1 H1A 0.87(2) .
O1 H1B 0.87(2) .

loop_
_geom_hbond_atom_site_label_D
_geom_hbond_atom_site_label_H
_geom_hbond_atom_site_label_A
_geom_hbond_distance_DH
_geom_hbond_distance_HA
_geom_hbond_distance_DA
_geom_hbond_angle_DHA
_geom_hbond_site_symmetry_A
O4 H4 O9 0.82(2) 2.13(2) 2.8852(12) 154(2) 5_666
O7 H7 O10 0.92(3) 1.63(3) 2.550(8) 175(2) 7_556
O7 H7 N2 0.92(3) 1.82(3) 2.735(9) 171(2) 7_556
O1 H1A O8 0.87(2) 1.93(2) 2.7873(16) 166(2) 4
O1 H1B O2 0.87(2) 1.95(2) 2.7949(17) 167(2) .
O5 H5 O1 0.909(10) 1.693(11) 2.5907(15) 169(3) 1_545
O3 H3 O6 0.83(2) 1.93(2) 2.7081(15) 157(2) 1_565

loop_
_geom_torsion_atom_site_label_1
_geom_torsion_atom_site_label_2
_geom_torsion_atom_site_label_3
_geom_torsion_atom_site_label_4
_geom_torsion
_geom_torsion_site_symmetry_1
_geom_torsion_site_symmetry_4
O2 C1 C2 C3 15.1(2) . .
O3 C1 C2 C3 -166.28(12) . .
O4 C3 C4 C5 -62.22(15) . .
O4 C3 C6 O7 -175.26(11) . .
O4 C3 C6 O8 6.73(18) . .
C1 C2 C3 O4 67.11(15) . .
C1 C2 C3 C4 -176.96(12) . .
C1 C2 C3 C6 -55.84(15) . .
C2 C3 C4 C5 179.37(12) . .
C2 C3 C6 O7 -51.99(15) . .
C2 C3 C6 O8 129.99(14) . .
C3 C4 C5 O5 -68.17(16) . .
C3 C4 C5 O6 114.08(16) . .
C4 C3 C6 O7 66.91(14) . .
C4 C3 C6 O8 -111.10(14) . .
C6 C3 C4 C5 57.55(15) . .
N1 C8 C9 C8 2.30(8) . 2_656
N1 C8 C9 N3 -178.9(3) . .
N1 C8 N2 C11 179.4(2) . .
C7 N1 C8 C9 -4.78(17) . .
C7 N1 C8 O10 175.2(4) . .
C7 N1 C8 N2 174.9(6) . .
C8 N1 C7 O9 -177.47(9) . .
C8 N1 C7 N1 2.53(9) . 2_656
C8 C9 N3 C11 -1.2(5) . .
C8 C9 N3 C11 177.6(2) 2_656 .
C8 C9 N3 C12 -4.5(8) 2_656 .
C8 C9 N3 C12 176.8(5) . .
C8 N2 C11 N3 0.2(8) . .
C9 C8 N2 C11 -1.0(7) . .
C9 N3 C11 N2 0.6(7) . .
C10 N1 C7 O9 -2.16(14) . .
C10 N1 C7 N1 177.84(14) . 2_656
C10 N1 C8 C9 179.92(11) . .
C10 N1 C8 O10 -0.1(5) . .
C10 N1 C8 N2 -0.4(6) . .
O10 C8 C9 C8 -177.6(5) . 2_656
O10 C8 C9 N3 1.2(6) . .
O10 C8 N2 C11 178(3) . .
N2 C8 C9 C8 -177.4(5) . 2_656
N2 C8 C9 N3 1.4(5) . .
C12 N3 C11 N2 -177.3(7) . .
